data_7001172
loop_
_publ_author_name
'Berthet, Jean-Claude'
'Siffredi, G\'erald'
'Thu\'ery, Pierre'
'Ephritikhine, Michel'

_publ_section_title
;
 Synthesis and crystal structure of pentavalent uranyl complexes. The
 remarkable stability of UO2X (X = I, SO3CF3) in non-aqueous solutions
;
_journal_issue 18
_journal_name_full 'Dalton Transactions'
_journal_page_first 3478
_journal_page_last 3494
_journal_paper_doi 10.1039/b820659g
_journal_year 2009
_chemical_formula_moiety 'C25 H25 N5 O2 U, I, C5 H5 N'
_chemical_formula_sum 'C30 H30 I N6 O2 U'
_chemical_formula_weight 871.53
_space_group_IT_number 61
_symmetry_cell_setting orthorhombic
_symmetry_space_group_name_Hall '-P 2ac 2ab'
_symmetry_space_group_name_H-M 'P b c a'
_atom_sites_solution_hydrogens geom
_atom_sites_solution_primary direct
_atom_sites_solution_secondary difmap
_audit_creation_method SHELXL-97
_cell_angle_alpha 90.00
_cell_angle_beta 90.00
_cell_angle_gamma 90.00
_cell_formula_units_Z 8
_cell_length_a 16.5129(7)
_cell_length_b 17.2053(8)
_cell_length_c 22.4464(7)
_cell_measurement_reflns_used 207093
_cell_measurement_temperature 100(2)
_cell_measurement_theta_max 25.68
_cell_measurement_theta_min 2.19
_cell_volume 6377.2(4)
_computing_cell_refinement 'HKL2000 (Otwinowski & Minor, 1997)'
_computing_data_collection 'COLLECT (Nonius, 1998)'
_computing_data_reduction 'HKL2000 (Otwinowski & Minor, 1997)'
_computing_molecular_graphics 'SHELXTL (Sheldrick, 1999)'
_computing_publication_material 'SHELXTL (Sheldrick, 1999); PLATON (Spek, 2003)'
_computing_structure_refinement 'SHELXL-97 (Sheldrick, 1997)'
_computing_structure_solution 'SHELXS-97 (Sheldrick, 1997)'
_diffrn_ambient_temperature 100(2)
_diffrn_measured_fraction_theta_full 0.999
_diffrn_measured_fraction_theta_max 0.999
_diffrn_measurement_device_type 'Nonius Kappa-CCD area-detector diffractometer'
_diffrn_measurement_method 'two \f and seven \w scans with 2\% steps (465 frames)'
_diffrn_radiation_monochromator graphite
_diffrn_radiation_source 'fine-focus sealed tube'
_diffrn_radiation_type MoK\a
_diffrn_radiation_wavelength 0.71073
_diffrn_reflns_av_R_equivalents 0.0325
_diffrn_reflns_av_sigmaI/netI 0.0417
_diffrn_reflns_limit_h_max 20
_diffrn_reflns_limit_h_min -20
_diffrn_reflns_limit_k_max 20
_diffrn_reflns_limit_k_min -20
_diffrn_reflns_limit_l_max 27
_diffrn_reflns_limit_l_min -27
_diffrn_reflns_number 207093
_diffrn_reflns_theta_full 25.68
_diffrn_reflns_theta_max 25.68
_diffrn_reflns_theta_min 2.19
_diffrn_standards_decay_% 0
_diffrn_standards_interval_time 0
_diffrn_standards_number 0
_exptl_absorpt_coefficient_mu 6.094
_exptl_absorpt_correction_T_max 0.512
_exptl_absorpt_correction_T_min 0.377
_exptl_absorpt_correction_type multi-scan
_exptl_absorpt_process_details 'SCALEPACK (Otwinowski & Minor, 1997)'
_exptl_crystal_colour 'translucent dark orange'
_exptl_crystal_density_diffrn 1.815
_exptl_crystal_density_method 'not measured'
_exptl_crystal_description irregular
_exptl_crystal_F_000 3304
_exptl_crystal_size_max 0.15
_exptl_crystal_size_mid 0.11
_exptl_crystal_size_min 0.11
_refine_diff_density_max 1.001
_refine_diff_density_min -1.228
_refine_diff_density_rms 0.125
_refine_ls_extinction_method none
_refine_ls_goodness_of_fit_ref 1.080
_refine_ls_hydrogen_treatment constr
_refine_ls_matrix_type full
_refine_ls_number_parameters 361
_refine_ls_number_reflns 6034
_refine_ls_number_restraints 30
_refine_ls_restrained_S_all 1.091
_refine_ls_R_factor_all 0.0719
_refine_ls_R_factor_gt 0.0429
_refine_ls_shift/su_max 0.000
_refine_ls_shift/su_mean 0.000
_refine_ls_structure_factor_coef Fsqd
_refine_ls_weighting_details 'calc w=1/[\s^2^(Fo^2^)+(0.0415P)^2^+8.2785P] where P=(Fo^2^+2Fc^2^)/3'
_refine_ls_weighting_scheme calc
_refine_ls_wR_factor_gt 0.0877
_refine_ls_wR_factor_ref 0.0948
_reflns_number_gt 4291
_reflns_number_total 6034
_reflns_threshold_expression >2sigma(I)
_cod_data_source_file b820659g.txt
_cod_data_source_block 12.py
_cod_database_code 7001172

loop_
_symmetry_equiv_pos_as_xyz
'x, y, z'
'-x+1/2, -y, z+1/2'
'-x, y+1/2, -z+1/2'
'x+1/2, -y+1/2, -z'
'-x, -y, -z'
'x-1/2, y, -z-1/2'
'x, -y-1/2, z-1/2'
'-x-1/2, y-1/2, z'

loop_
_atom_site_label
_atom_site_type_symbol
_atom_site_fract_x
_atom_site_fract_y
_atom_site_fract_z
_atom_site_U_iso_or_equiv
_atom_site_adp_type
_atom_site_occupancy
_atom_site_symmetry_multiplicity
_atom_site_calc_flag
_atom_site_refinement_flags
_atom_site_disorder_assembly
_atom_site_disorder_group
U U 0.580990(15) 0.134662(15) 0.605853(11) 0.03308(9) Uani 1 1 d . . .
I I 0.07567(3) 0.13974(3) 0.61973(2) 0.04218(13) Uani 1 1 d . . .
O1 O 0.5269(3) 0.1167(3) 0.53557(19) 0.0357(12) Uani 1 1 d . . .
O2 O 0.6349(3) 0.1515(3) 0.67557(19) 0.0370(12) Uani 1 1 d . . .
N1 N 0.4498(3) 0.1357(3) 0.6706(2) 0.0355(13) Uani 1 1 d . . .
N2 N 0.5492(4) -0.0073(3) 0.6363(2) 0.0347(14) Uani 1 1 d . . .
N3 N 0.6985(4) 0.0469(3) 0.5670(3) 0.0385(14) Uani 1 1 d . . .
N4 N 0.6941(3) 0.2229(4) 0.5598(2) 0.0393(15) Uani 1 1 d . . .
N5 N 0.5215(3) 0.2756(3) 0.5977(2) 0.0357(14) Uani 1 1 d . . .
C1 C 0.3763(4) 0.1283(4) 0.6458(3) 0.0401(17) Uani 1 1 d . . .
H1 H 0.3727 0.1202 0.6049 0.048 Uiso 1 1 calc R . .
C2 C 0.3058(4) 0.1323(5) 0.6789(3) 0.0453(19) Uani 1 1 d . . .
H2 H 0.2557 0.1297 0.6601 0.054 Uiso 1 1 calc R . .
C3 C 0.3106(5) 0.1402(5) 0.7397(3) 0.053(2) Uani 1 1 d . . .
H3 H 0.2638 0.1422 0.7626 0.064 Uiso 1 1 calc R . .
C4 C 0.3855(5) 0.1452(5) 0.7662(3) 0.049(2) Uani 1 1 d . . .
H4 H 0.3901 0.1501 0.8073 0.059 Uiso 1 1 calc R . .
C5 C 0.4551(5) 0.1428(4) 0.7301(3) 0.0401(17) Uani 1 1 d . . .
H5 H 0.5059 0.1461 0.7478 0.048 Uiso 1 1 calc R . .
C6 C 0.5061(4) -0.0550(4) 0.6003(3) 0.0388(17) Uani 1 1 d . . .
H6 H 0.4888 -0.0363 0.5635 0.047 Uiso 1 1 calc R . .
C7 C 0.4869(5) -0.1301(4) 0.6159(3) 0.0438(18) Uani 1 1 d . . .
H7 H 0.4565 -0.1610 0.5903 0.053 Uiso 1 1 calc R . .
C8 C 0.5127(5) -0.1592(4) 0.6696(3) 0.0460(19) Uani 1 1 d . . .
H8 H 0.4995 -0.2096 0.6810 0.055 Uiso 1 1 calc R . .
C9 C 0.5586(5) -0.1124(4) 0.7063(3) 0.047(2) Uani 1 1 d . . .
H9 H 0.5787 -0.1310 0.7423 0.057 Uiso 1 1 calc R . .
C10 C 0.5737(5) -0.0376(5) 0.6884(3) 0.048(2) Uani 1 1 d . . .
H10 H 0.6029 -0.0057 0.7141 0.057 Uiso 1 1 calc R . .
C11 C 0.7618(6) 0.0299(6) 0.6016(4) 0.065(2) Uani 1 1 d U . .
H11 H 0.7604 0.0463 0.6411 0.079 Uiso 1 1 calc R . .
C12 C 0.8279(6) -0.0098(6) 0.5829(4) 0.073(3) Uani 1 1 d U . .
H12 H 0.8705 -0.0197 0.6089 0.087 Uiso 1 1 calc R . .
C13 C 0.8311(5) -0.0356(5) 0.5239(4) 0.053(2) Uani 1 1 d . . .
H13 H 0.8752 -0.0638 0.5100 0.064 Uiso 1 1 calc R . .
C14 C 0.7671(5) -0.0179(5) 0.4870(4) 0.051(2) Uani 1 1 d . . .
H14 H 0.7676 -0.0330 0.4472 0.061 Uiso 1 1 calc R . .
C15 C 0.7026(5) 0.0223(4) 0.5100(3) 0.0449(19) Uani 1 1 d . . .
H15 H 0.6592 0.0333 0.4849 0.054 Uiso 1 1 calc R . .
C16 C 0.7462(7) 0.2583(6) 0.5958(4) 0.082(3) Uani 1 1 d U . .
H16 H 0.7366 0.2549 0.6366 0.098 Uiso 1 1 calc R . .
C17 C 0.8141(7) 0.3002(7) 0.5776(5) 0.087(3) Uani 1 1 d U . .
H17 H 0.8469 0.3257 0.6051 0.104 Uiso 1 1 calc R . .
C18 C 0.8309(5) 0.3025(5) 0.5175(4) 0.052(2) Uani 1 1 d . . .
H18 H 0.8792 0.3229 0.5030 0.062 Uiso 1 1 calc R . .
C19 C 0.7743(6) 0.2740(6) 0.4811(4) 0.068(3) Uani 1 1 d U . .
H19 H 0.7794 0.2810 0.4402 0.082 Uiso 1 1 calc R . .
C20 C 0.7084(6) 0.2343(5) 0.5032(3) 0.058(2) Uani 1 1 d . . .
H20 H 0.6715 0.2142 0.4760 0.069 Uiso 1 1 calc R . .
C21 C 0.4955(5) 0.2997(4) 0.5446(3) 0.0448(19) Uani 1 1 d . . .
H21 H 0.4990 0.2658 0.5124 0.054 Uiso 1 1 calc R . .
C22 C 0.4635(5) 0.3732(4) 0.5352(3) 0.045(2) Uani 1 1 d . . .
H22 H 0.4465 0.3881 0.4974 0.054 Uiso 1 1 calc R . .
C23 C 0.4571(5) 0.4233(5) 0.5820(4) 0.050(2) Uani 1 1 d . . .
H23 H 0.4344 0.4724 0.5770 0.060 Uiso 1 1 calc R . .
C24 C 0.4853(5) 0.3996(5) 0.6373(4) 0.047(2) Uani 1 1 d . . .
H24 H 0.4830 0.4328 0.6699 0.056 Uiso 1 1 calc R . .
C25 C 0.5165(5) 0.3262(4) 0.6428(3) 0.0426(18) Uani 1 1 d . . .
H25 H 0.5353 0.3107 0.6800 0.051 Uiso 1 1 calc R . .
N6 N 0.2434(5) 0.4421(4) 0.7489(3) 0.071(2) Uani 1 1 d . . .
C26 C 0.2687(6) 0.4434(5) 0.6921(4) 0.059(2) Uani 1 1 d . . .
H26 H 0.2962 0.4871 0.6784 0.071 Uiso 1 1 calc R . .
C27 C 0.2555(5) 0.3821(5) 0.6528(4) 0.056(2) Uani 1 1 d . . .
H27 H 0.2752 0.3840 0.6140 0.067 Uiso 1 1 calc R . .
C28 C 0.2128(5) 0.3192(5) 0.6725(4) 0.057(2) Uani 1 1 d . . .
H28 H 0.2005 0.2785 0.6468 0.068 Uiso 1 1 calc R . .
C29 C 0.1882(5) 0.3168(5) 0.7310(4) 0.055(2) Uani 1 1 d . . .
H29 H 0.1621 0.2732 0.7459 0.066 Uiso 1 1 calc R . .
C30 C 0.2026(6) 0.3793(5) 0.7666(4) 0.059(2) Uani 1 1 d . . .
H30 H 0.1830 0.3781 0.8054 0.071 Uiso 1 1 calc R . .

loop_
_atom_site_aniso_label
_atom_site_aniso_U_11
_atom_site_aniso_U_22
_atom_site_aniso_U_33
_atom_site_aniso_U_23
_atom_site_aniso_U_13
_atom_site_aniso_U_12
U 0.03169(15) 0.03680(15) 0.03076(14) -0.00116(12) -0.00065(11) 0.00157(13)
I 0.0422(3) 0.0420(3) 0.0423(3) -0.0055(2) 0.0017(2) -0.0006(3)
O1 0.038(3) 0.034(3) 0.035(3) 0.000(2) 0.002(2) 0.004(2)
O2 0.036(3) 0.042(3) 0.033(3) 0.000(2) 0.004(2) -0.003(2)
N1 0.037(3) 0.035(3) 0.034(3) 0.000(3) 0.002(3) 0.003(3)
N2 0.039(4) 0.034(3) 0.032(3) -0.001(3) -0.003(3) 0.004(3)
N3 0.041(4) 0.035(3) 0.039(3) -0.004(3) 0.004(3) 0.008(3)
N4 0.033(4) 0.052(4) 0.033(3) 0.000(3) 0.001(3) -0.006(3)
N5 0.037(3) 0.033(3) 0.037(3) 0.000(3) 0.001(3) 0.003(3)
C1 0.037(4) 0.041(4) 0.042(4) 0.003(3) -0.007(3) -0.001(4)
C2 0.029(4) 0.060(5) 0.047(4) 0.011(4) 0.000(3) -0.007(4)
C3 0.039(5) 0.070(6) 0.051(5) 0.003(4) 0.008(4) 0.004(4)
C4 0.041(4) 0.066(6) 0.040(4) -0.001(4) 0.005(3) -0.008(4)
C5 0.039(4) 0.049(5) 0.033(4) -0.004(3) 0.000(3) 0.001(4)
C6 0.045(4) 0.040(4) 0.031(4) -0.002(3) -0.002(3) 0.004(4)
C7 0.047(4) 0.041(4) 0.044(4) -0.010(4) -0.004(3) -0.002(4)
C8 0.060(5) 0.040(4) 0.039(4) -0.002(4) 0.003(4) -0.002(4)
C9 0.058(5) 0.043(5) 0.041(4) 0.006(4) 0.002(4) 0.002(4)
C10 0.063(6) 0.043(4) 0.036(4) -0.007(3) -0.001(4) -0.001(4)
C11 0.060(5) 0.092(6) 0.044(4) 0.002(4) -0.005(4) 0.032(5)
C12 0.060(6) 0.098(7) 0.060(5) 0.011(5) -0.003(4) 0.034(5)
C13 0.058(6) 0.047(5) 0.055(5) 0.009(4) 0.020(4) 0.018(4)
C14 0.049(5) 0.060(6) 0.044(4) -0.009(4) 0.011(4) 0.001(4)
C15 0.045(5) 0.043(5) 0.047(5) -0.006(4) -0.002(4) 0.000(4)
C16 0.081(5) 0.099(5) 0.066(4) 0.005(4) -0.003(4) -0.024(4)
C17 0.083(5) 0.102(5) 0.075(5) 0.005(4) -0.005(4) -0.030(4)
C18 0.044(5) 0.061(6) 0.050(5) 0.005(4) 0.006(4) -0.005(4)
C19 0.079(6) 0.082(6) 0.043(4) 0.005(4) 0.003(4) -0.037(5)
C20 0.072(6) 0.062(6) 0.039(5) 0.005(4) -0.012(4) -0.030(5)
C21 0.050(5) 0.037(4) 0.048(4) 0.001(4) -0.001(4) 0.004(4)
C22 0.045(5) 0.041(5) 0.050(5) 0.007(4) 0.000(3) 0.015(4)
C23 0.046(5) 0.045(5) 0.058(5) 0.006(4) 0.008(4) 0.009(4)
C24 0.044(5) 0.038(4) 0.059(5) -0.011(4) 0.008(4) -0.006(4)
C25 0.047(5) 0.039(5) 0.042(4) -0.001(4) 0.002(4) 0.002(4)
N6 0.083(6) 0.065(5) 0.064(5) -0.005(4) 0.001(4) 0.001(5)
C26 0.069(6) 0.045(5) 0.064(6) 0.001(4) 0.000(5) -0.009(5)
C27 0.055(5) 0.059(5) 0.054(5) -0.003(4) 0.005(4) 0.001(5)
C28 0.042(5) 0.058(6) 0.069(6) -0.018(5) -0.002(4) -0.011(4)
C29 0.058(6) 0.051(5) 0.055(5) 0.001(4) 0.009(4) -0.006(4)
C30 0.073(6) 0.061(6) 0.043(4) 0.008(4) 0.010(4) -0.012(5)

loop_
_atom_type_symbol
_atom_type_description
_atom_type_scat_dispersion_real
_atom_type_scat_dispersion_imag
_atom_type_scat_source
C C 0.0033 0.0016 'International Tables Vol C Tables 4.2.6.8 and 6.1.1.4'
H H 0.0000 0.0000 'International Tables Vol C Tables 4.2.6.8 and 6.1.1.4'
N N 0.0061 0.0033 'International Tables Vol C Tables 4.2.6.8 and 6.1.1.4'
O O 0.0106 0.0060 'International Tables Vol C Tables 4.2.6.8 and 6.1.1.4'
I I -0.4742 1.8119 'International Tables Vol C Tables 4.2.6.8 and 6.1.1.4'
U U -9.6767 9.6646 'International Tables Vol C Tables 4.2.6.8 and 6.1.1.4'

loop_
_geom_angle_atom_site_label_1
_geom_angle_atom_site_label_2
_geom_angle_atom_site_label_3
_geom_angle
_geom_angle_site_symmetry_1
_geom_angle_site_symmetry_3
_geom_angle_publ_flag
O2 U O1 179.5(2) . . ?
O2 U N2 91.28(19) . . ?
O1 U N2 88.25(19) . . ?
O2 U N3 90.9(2) . . ?
O1 U N3 88.67(19) . . ?
N2 U N3 72.11(18) . . ?
O2 U N1 85.77(19) . . ?
O1 U N1 94.34(19) . . ?
N2 U N1 72.03(18) . . ?
N3 U N1 143.89(18) . . ?
O2 U N4 84.20(19) . . ?
O1 U N4 96.01(19) . . ?
N2 U N4 142.65(19) . . ?
N3 U N4 70.92(19) . . ?
N1 U N4 143.91(18) . . ?
O2 U N5 95.50(19) . . ?
O1 U N5 85.03(19) . . ?
N2 U N5 144.53(18) . . ?
N3 U N5 142.23(18) . . ?
N1 U N5 73.82(17) . . ?
N4 U N5 72.78(18) . . ?
C1 N1 C5 118.7(6) . . ?
C1 N1 U 121.3(4) . . ?
C5 N1 U 119.9(5) . . ?
C10 N2 C6 116.3(6) . . ?
C10 N2 U 122.3(5) . . ?
C6 N2 U 121.4(4) . . ?
C11 N3 C15 116.4(7) . . ?
C11 N3 U 120.9(5) . . ?
C15 N3 U 122.4(5) . . ?
C20 N4 C16 114.0(7) . . ?
C20 N4 U 126.9(5) . . ?
C16 N4 U 119.1(5) . . ?
C21 N5 C25 117.0(6) . . ?
C21 N5 U 118.1(5) . . ?
C25 N5 U 124.9(5) . . ?
N1 C1 C2 122.3(7) . . ?
N1 C1 H1 118.8 . . ?
C2 C1 H1 118.8 . . ?
C3 C2 C1 119.3(7) . . ?
C3 C2 H2 120.3 . . ?
C1 C2 H2 120.3 . . ?
C2 C3 C4 119.2(8) . . ?
C2 C3 H3 120.4 . . ?
C4 C3 H3 120.4 . . ?
C3 C4 C5 119.0(7) . . ?
C3 C4 H4 120.5 . . ?
C5 C4 H4 120.5 . . ?
N1 C5 C4 121.4(7) . . ?
N1 C5 H5 119.3 . . ?
C4 C5 H5 119.3 . . ?
N2 C6 C7 122.6(7) . . ?
N2 C6 H6 118.7 . . ?
C7 C6 H6 118.7 . . ?
C8 C7 C6 119.7(7) . . ?
C8 C7 H7 120.2 . . ?
C6 C7 H7 120.2 . . ?
C7 C8 C9 118.8(7) . . ?
C7 C8 H8 120.6 . . ?
C9 C8 H8 120.6 . . ?
C10 C9 C8 118.2(7) . . ?
C10 C9 H9 120.9 . . ?
C8 C9 H9 120.9 . . ?
N2 C10 C9 124.3(7) . . ?
N2 C10 H10 117.8 . . ?
C9 C10 H10 117.8 . . ?
N3 C11 C12 124.1(8) . . ?
N3 C11 H11 117.9 . . ?
C12 C11 H11 117.9 . . ?
C11 C12 C13 119.0(9) . . ?
C11 C12 H12 120.5 . . ?
C13 C12 H12 120.5 . . ?
C14 C13 C12 118.1(8) . . ?
C14 C13 H13 121.0 . . ?
C12 C13 H13 121.0 . . ?
C15 C14 C13 118.7(7) . . ?
C15 C14 H14 120.6 . . ?
C13 C14 H14 120.6 . . ?
N3 C15 C14 123.7(7) . . ?
N3 C15 H15 118.2 . . ?
C14 C15 H15 118.2 . . ?
N4 C16 C17 125.4(9) . . ?
N4 C16 H16 117.3 . . ?
C17 C16 H16 117.3 . . ?
C18 C17 C16 117.6(10) . . ?
C18 C17 H17 121.2 . . ?
C16 C17 H17 121.2 . . ?
C19 C18 C17 116.6(9) . . ?
C19 C18 H18 121.7 . . ?
C17 C18 H18 121.7 . . ?
C18 C19 C20 121.0(8) . . ?
C18 C19 H19 119.5 . . ?
C20 C19 H19 119.5 . . ?
N4 C20 C19 124.6(8) . . ?
N4 C20 H20 117.7 . . ?
C19 C20 H20 117.7 . . ?
N5 C21 C22 122.8(7) . . ?
N5 C21 H21 118.6 . . ?
C22 C21 H21 118.6 . . ?
C23 C22 C21 119.3(7) . . ?
C23 C22 H22 120.4 . . ?
C21 C22 H22 120.4 . . ?
C22 C23 C24 118.5(7) . . ?
C22 C23 H23 120.8 . . ?
C24 C23 H23 120.8 . . ?
C25 C24 C23 118.7(7) . . ?
C25 C24 H24 120.7 . . ?
C23 C24 H24 120.7 . . ?
N5 C25 C24 123.6(7) . . ?
N5 C25 H25 118.2 . . ?
C24 C25 H25 118.2 . . ?
C30 N6 C26 117.0(8) . . ?
N6 C26 C27 122.7(8) . . ?
N6 C26 H26 118.7 . . ?
C27 C26 H26 118.7 . . ?
C28 C27 C26 118.4(8) . . ?
C28 C27 H27 120.8 . . ?
C26 C27 H27 120.8 . . ?
C27 C28 C29 119.1(8) . . ?
C27 C28 H28 120.5 . . ?
C29 C28 H28 120.5 . . ?
C30 C29 C28 119.2(8) . . ?
C30 C29 H29 120.4 . . ?
C28 C29 H29 120.4 . . ?
N6 C30 C29 123.5(8) . . ?
N6 C30 H30 118.2 . . ?
C29 C30 H30 118.2 . . ?

loop_
_geom_bond_atom_site_label_1
_geom_bond_atom_site_label_2
_geom_bond_distance
_geom_bond_site_symmetry_2
_geom_bond_publ_flag
U O2 1.823(5) . ?
U O1 1.839(4) . ?
U N2 2.589(6) . ?
U N3 2.609(6) . ?
U N1 2.609(6) . ?
U N4 2.620(6) . ?
U N5 2.623(6) . ?
N1 C1 1.340(9) . ?
N1 C5 1.344(8) . ?
N2 C10 1.344(9) . ?
N2 C6 1.355(9) . ?
N3 C11 1.336(9) . ?
N3 C15 1.348(9) . ?
N4 C20 1.305(9) . ?
N4 C16 1.330(11) . ?
N5 C21 1.334(9) . ?
N5 C25 1.339(9) . ?
C1 C2 1.382(10) . ?
C1 H1 0.9300 . ?
C2 C3 1.374(10) . ?
C2 H2 0.9300 . ?
C3 C4 1.375(11) . ?
C3 H3 0.9300 . ?
C4 C5 1.407(11) . ?
C4 H4 0.9300 . ?
C5 H5 0.9300 . ?
C6 C7 1.376(10) . ?
C6 H6 0.9300 . ?
C7 C8 1.372(10) . ?
C7 H7 0.9300 . ?
C8 C9 1.380(11) . ?
C8 H8 0.9300 . ?
C9 C10 1.372(10) . ?
C9 H9 0.9300 . ?
C10 H10 0.9300 . ?
C11 C12 1.354(11) . ?
C11 H11 0.9300 . ?
C12 C13 1.397(12) . ?
C12 H12 0.9300 . ?
C13 C14 1.378(11) . ?
C13 H13 0.9300 . ?
C14 C15 1.372(10) . ?
C14 H14 0.9300 . ?
C15 H15 0.9300 . ?
C16 C17 1.394(13) . ?
C16 H16 0.9300 . ?
C17 C18 1.379(13) . ?
C17 H17 0.9300 . ?
C18 C19 1.334(11) . ?
C18 H18 0.9300 . ?
C19 C20 1.377(11) . ?
C19 H19 0.9300 . ?
C20 H20 0.9300 . ?
C21 C22 1.386(10) . ?
C21 H21 0.9300 . ?
C22 C23 1.364(10) . ?
C22 H22 0.9300 . ?
C23 C24 1.386(11) . ?
C23 H23 0.9300 . ?
C24 C25 1.368(11) . ?
C24 H24 0.9300 . ?
C25 H25 0.9300 . ?
N6 C30 1.334(11) . ?
N6 C26 1.342(10) . ?
C26 C27 1.392(11) . ?
C26 H26 0.9300 . ?
C27 C28 1.366(11) . ?
C27 H27 0.9300 . ?
C28 C29 1.373(11) . ?
C28 H28 0.9300 . ?
C29 C30 1.360(12) . ?
C29 H29 0.9300 . ?
C30 H30 0.9300 . ?
